data_4327874
loop_
_publ_author_name
'KimNgan T. Hua'
'Jide Xu'
'Eliseo E. Quiroz'
'Sabrina Lopez'
'Andrew J. Ingram'
'Victoria Anne Johnson'
'Angela R. Tisch'
'Ana de Bettencourt-Dias'
'Daniel A. Straus'
'Gilles Muller'

_publ_section_title
;
 Structural and Photophysical Properties of Visible- and Near-IR-Emitting
 Tris Lanthanide(III) Complexes Formed with the Enantiomers of
 N,N'-Bis(1-phenylethyl)-2,6-pyridinedicarboxamide
;
_journal_name_full 'Inorganic Chemistry'
_journal_page_first 647
_journal_page_last 660
_journal_paper_doi 10.1021/ic202094p
_journal_volume 51
_journal_year 2012
_chemical_absolute_configuration syn
_chemical_formula_sum 'C70.5 H75 Cl3 Eu N9 O7.5'
_chemical_formula_weight 1426.70
_chemical_name_systematic
;
 ?
;
_space_group_IT_number 197
_symmetry_cell_setting cubic
_symmetry_space_group_name_Hall 'I 2 2 3'
_symmetry_space_group_name_H-M 'I 2 3'
_atom_sites_solution_hydrogens geom
_atom_sites_solution_primary direct
_atom_sites_solution_secondary difmap
_audit_creation_method SHELXL-97
_cell_angle_alpha 90.00
_cell_angle_beta 90.00
_cell_angle_gamma 90.00
_cell_formula_units_Z 8
_cell_length_a 25.946(2)
_cell_length_b 25.946(2)
_cell_length_c 25.946(2)
_cell_measurement_reflns_used 4049
_cell_measurement_temperature 153(2)
_cell_measurement_theta_max 22.186
_cell_measurement_theta_min 3.261
_cell_volume 17467(2)
_computing_cell_refinement 'Bruker APEX2 v. 2009.1'
_computing_data_collection 'Bruker APEX2 v. 2009.1'
_computing_data_reduction 'Bruker APEX2 v. 2009.1'
_computing_molecular_graphics DIAMOND
_computing_publication_material CIFTAB
_computing_structure_refinement 'SHELXL-97 (Sheldrick, 2008)'
_computing_structure_solution 'SHELXS-97 (Sheldrick, 2008)'
_diffrn_ambient_temperature 153(2)
_diffrn_detector_area_resol_mean 8.366
_diffrn_measured_fraction_theta_full 1.000
_diffrn_measured_fraction_theta_max 1.000
_diffrn_measurement_device_type 'Bruker APEX-I CCD'
_diffrn_measurement_method '\f and \w scans'
_diffrn_radiation_monochromator graphite
_diffrn_radiation_source 'fine-focus sealed tube'
_diffrn_radiation_type MoK\a
_diffrn_radiation_wavelength 0.71073
_diffrn_reflns_av_R_equivalents 0.0335
_diffrn_reflns_av_sigmaI/netI 0.0243
_diffrn_reflns_limit_h_max 31
_diffrn_reflns_limit_h_min -31
_diffrn_reflns_limit_k_max 31
_diffrn_reflns_limit_k_min -23
_diffrn_reflns_limit_l_max 31
_diffrn_reflns_limit_l_min -23
_diffrn_reflns_number 43513
_diffrn_reflns_theta_full 25.33
_diffrn_reflns_theta_max 25.33
_diffrn_reflns_theta_min 1.11
_exptl_absorpt_coefficient_mu 0.857
_exptl_absorpt_correction_T_max 0.7452
_exptl_absorpt_correction_T_min 0.6455
_exptl_absorpt_correction_type multi-scan
_exptl_absorpt_process_details SADABS
_exptl_crystal_colour colorless
_exptl_crystal_density_diffrn 1.085
_exptl_crystal_description block
_exptl_crystal_F_000 5880
_exptl_crystal_size_max 0.35
_exptl_crystal_size_mid 0.25
_exptl_crystal_size_min 0.20
_platon_squeeze_details
;
;
_refine_diff_density_max 0.697
_refine_diff_density_min -0.307
_refine_diff_density_rms 0.055
_refine_ls_abs_structure_details 'Flack H D (1983), Acta Cryst. A39, 876-881'
_refine_ls_abs_structure_Flack -0.002(10)
_refine_ls_extinction_method none
_refine_ls_goodness_of_fit_ref 1.079
_refine_ls_hydrogen_treatment constr
_refine_ls_matrix_type full
_refine_ls_number_parameters 274
_refine_ls_number_reflns 5338
_refine_ls_number_restraints 90
_refine_ls_restrained_S_all 1.082
_refine_ls_R_factor_all 0.0311
_refine_ls_R_factor_gt 0.0298
_refine_ls_shift/su_max 0.002
_refine_ls_shift/su_mean 0.000
_refine_ls_structure_factor_coef Fsqd
_refine_ls_weighting_details 'calc w=1/[\s^2^(Fo^2^)+(0.0545P)^2^+7.4600P] where P=(Fo^2^+2Fc^2^)/3'
_refine_ls_weighting_scheme calc
_refine_ls_wR_factor_gt 0.0834
_refine_ls_wR_factor_ref 0.0847
_reflns_number_gt 5106
_reflns_number_total 5338
_reflns_threshold_expression >2sigma(I)
_cod_data_source_file ic202094p_si_002_2.cif
_cod_data_source_block EuRR
_cod_original_cell_volume 17466(2)
_cod_database_code 4327874

loop_
_symmetry_equiv_pos_as_xyz
'x, y, z'
'-x, -y, z'
'x, -y, -z'
'-x, y, -z'
'z, x, y'
'y, z, x'
'-z, -x, y'
'-y, z, -x'
'z, -x, -y'
'-y, -z, x'
'-z, x, -y'
'y, -z, -x'
'x+1/2, y+1/2, z+1/2'
'-x+1/2, -y+1/2, z+1/2'
'x+1/2, -y+1/2, -z+1/2'
'-x+1/2, y+1/2, -z+1/2'
'z+1/2, x+1/2, y+1/2'
'y+1/2, z+1/2, x+1/2'
'-z+1/2, -x+1/2, y+1/2'
'-y+1/2, z+1/2, -x+1/2'
'z+1/2, -x+1/2, -y+1/2'
'-y+1/2, -z+1/2, x+1/2'
'-z+1/2, x+1/2, -y+1/2'
'y+1/2, -z+1/2, -x+1/2'

loop_
_atom_site_label
_atom_site_type_symbol
_atom_site_fract_x
_atom_site_fract_y
_atom_site_fract_z
_atom_site_U_iso_or_equiv
_atom_site_adp_type
_atom_site_occupancy
_atom_site_symmetry_multiplicity
_atom_site_calc_flag
_atom_site_refinement_flags
_atom_site_disorder_assembly
_atom_site_disorder_group
C1 C 0.18339(17) 0.68906(18) 0.96745(15) 0.0606(11) Uani 1 1 d D . .
H19 H 0.1518 0.7060 0.9659 0.073 Uiso 1 1 calc R . .
C2 C 0.1845(2) 0.6353(2) 0.96970(18) 0.0778(15) Uani 1 1 d D . .
H20 H 0.1538 0.6168 0.9714 0.093 Uiso 1 1 calc R . .
C3 C 0.2310(3) 0.60982(19) 0.96935(18) 0.0814(15) Uani 1 1 d D . .
H21 H 0.2318 0.5740 0.9702 0.098 Uiso 1 1 calc R . .
C4 C 0.2763(2) 0.63748(18) 0.96779(19) 0.0768(13) Uani 1 1 d D . .
H22 H 0.3077 0.6203 0.9666 0.092 Uiso 1 1 calc R . .
C5 C 0.27518(18) 0.69080(17) 0.96799(16) 0.0639(10) Uani 1 1 d D . .
H23 H 0.3059 0.7092 0.9685 0.077 Uiso 1 1 calc R . .
C6 C 0.22813(15) 0.71731(14) 0.96747(11) 0.0476(8) Uani 1 1 d D . .
C7 C 0.22523(14) 0.77605(16) 0.96887(12) 0.0502(8) Uani 1 1 d . . .
H16 H 0.1934 0.7869 0.9517 0.060 Uiso 1 1 calc R . .
C8 C 0.22441(19) 0.79606(17) 1.02369(13) 0.0616(10) Uani 1 1 d . . .
H17A H 0.2221 0.8330 1.0233 0.092 Uiso 1 1 calc R . .
H17B H 0.2554 0.7858 1.0410 0.092 Uiso 1 1 calc R . .
H17C H 0.1951 0.7821 1.0415 0.092 Uiso 1 1 calc R . .
C9 C 0.26787(13) 0.80147(11) 0.88957(11) 0.0340(6) Uani 1 1 d . . .
C10 C 0.31541(12) 0.81814(12) 0.86051(12) 0.0335(6) Uani 1 1 d . . .
C11 C 0.36164(14) 0.83419(13) 0.88257(13) 0.0412(8) Uani 1 1 d . . .
H13 H 0.3650 0.8377 0.9181 0.049 Uiso 1 1 calc R . .
C12 C 0.40225(14) 0.84473(14) 0.85009(14) 0.0458(8) Uani 1 1 d . . .
H12 H 0.4338 0.8549 0.8638 0.055 Uiso 1 1 calc R . .
C13 C 0.39660(13) 0.84035(14) 0.79680(14) 0.0414(8) Uani 1 1 d . . .
H11 H 0.4237 0.8479 0.7746 0.050 Uiso 1 1 calc R . .
C14 C 0.34848(11) 0.82415(12) 0.77800(13) 0.0347(6) Uani 1 1 d . . .
C15 C 0.33504(12) 0.81539(13) 0.72238(14) 0.0403(7) Uani 1 1 d . . .
C16 C 0.35600(19) 0.8243(2) 0.63029(15) 0.0730(15) Uani 1 1 d . . .
H7 H 0.3228 0.8063 0.6292 0.088 Uiso 1 1 calc R A 1
C17 C 0.3903(3) 0.7907(3) 0.6049(2) 0.113(2) Uani 1 1 d . B .
H8A H 0.3902 0.7578 0.6219 0.169 Uiso 1 1 calc R . .
H8B H 0.4244 0.8049 0.6057 0.169 Uiso 1 1 calc R . .
H8C H 0.3796 0.7864 0.5697 0.169 Uiso 1 1 calc R . .
C18A C 0.3458(5) 0.8712(6) 0.6093(6) 0.063(4) Uiso 0.401(11) 1 d PD B 1
C19A C 0.3841(6) 0.9110(5) 0.6043(8) 0.095(5) Uiso 0.401(11) 1 d PD B 1
H19A H 0.4175 0.9030 0.6145 0.114 Uiso 0.401(11) 1 calc PR B 1
C20A C 0.3755(6) 0.9600(5) 0.5857(7) 0.094(5) Uiso 0.401(11) 1 d PD B 1
H20A H 0.4025 0.9832 0.5819 0.113 Uiso 0.401(11) 1 calc PR B 1
C21A C 0.3249(5) 0.9742(5) 0.5724(6) 0.072(5) Uiso 0.401(11) 1 d PD B 1
H21A H 0.3184 1.0055 0.5562 0.087 Uiso 0.401(11) 1 calc PR B 1
C22A C 0.2841(5) 0.9399(4) 0.5842(5) 0.075(4) Uiso 0.401(11) 1 d PD B 1
H22A H 0.2500 0.9502 0.5807 0.090 Uiso 0.401(11) 1 calc PR B 1
C23A C 0.2966(4) 0.8896(5) 0.6017(4) 0.064(3) Uiso 0.401(11) 1 d PD B 1
H23A H 0.2693 0.8672 0.6085 0.077 Uiso 0.401(11) 1 calc PR B 1
C18B C 0.3527(3) 0.8842(4) 0.6065(4) 0.055(2) Uiso 0.599(11) 1 d PD B 2
C19B C 0.3991(4) 0.9053(3) 0.5868(4) 0.069(2) Uiso 0.599(11) 1 d PD B 2
H19B H 0.4288 0.8856 0.5902 0.083 Uiso 0.599(11) 1 calc PR B 2
C20B C 0.4039(4) 0.9528(4) 0.5630(4) 0.093(3) Uiso 0.599(11) 1 d PD B 2
H20B H 0.4352 0.9640 0.5498 0.111 Uiso 0.599(11) 1 calc PR B 2
C21B C 0.3595(4) 0.9829(4) 0.5598(4) 0.093(3) Uiso 0.599(11) 1 d PD B 2
H21B H 0.3616 1.0153 0.5446 0.111 Uiso 0.599(11) 1 calc PR B 2
C22B C 0.3116(4) 0.9660(4) 0.5788(4) 0.067(3) Uiso 0.599(11) 1 d PD B 2
H22B H 0.2821 0.9863 0.5770 0.081 Uiso 0.599(11) 1 calc PR B 2
C23B C 0.3110(3) 0.9168(4) 0.6005(3) 0.074(2) Uiso 0.599(11) 1 d PD B 2
H23B H 0.2793 0.9047 0.6122 0.089 Uiso 0.599(11) 1 calc PR B 2
N1 N 0.36768(13) 0.82870(16) 0.68578(12) 0.0600(10) Uani 1 1 d . B .
H1 H 0.3973 0.8405 0.6947 0.072 Uiso 1 1 calc R . .
N2 N 0.30928(10) 0.81350(9) 0.80970(9) 0.0316(5) Uani 1 1 d . . .
N3 N 0.26945(12) 0.79883(11) 0.94081(10) 0.0439(6) Uani 1 1 d . . .
H3 H 0.2958 0.8102 0.9574 0.053 Uiso 1 1 calc R . .
O1 O 0.29252(8) 0.79525(9) 0.71253(8) 0.0379(5) Uani 1 1 d . . .
O2 O 0.22922(9) 0.78954(8) 0.86439(8) 0.0381(5) Uani 1 1 d . . .
Cl1 Cl 0.48385(3) 0.86518(4) 0.69067(4) 0.0585(3) Uani 1 1 d . . .
Eu1 Eu 0.226560(5) 0.773440(5) 0.773440(5) 0.03173(8) Uani 1 3 d S . .
C1S C 0.5000 1.0000 0.6560(6) 0.159(5) Uani 1 2 d S . .
O1S O 0.5300(3) 0.9607(3) 0.6330(3) 0.0783(19) Uani 0.50 1 d P . .

loop_
_atom_site_aniso_label
_atom_site_aniso_U_11
_atom_site_aniso_U_22
_atom_site_aniso_U_33
_atom_site_aniso_U_23
_atom_site_aniso_U_13
_atom_site_aniso_U_12
C1 0.062(2) 0.076(3) 0.044(2) -0.009(2) 0.0118(19) -0.023(2)
C2 0.105(4) 0.076(3) 0.052(3) -0.001(2) 0.009(3) -0.044(3)
C3 0.125(5) 0.059(3) 0.060(3) 0.000(2) 0.004(3) -0.015(3)
C4 0.086(3) 0.062(3) 0.082(3) 0.007(2) -0.006(3) -0.003(3)
C5 0.062(2) 0.068(3) 0.062(2) 0.005(2) -0.007(2) -0.015(2)
C6 0.056(2) 0.057(2) 0.0294(14) 0.0019(14) 0.0032(15) -0.0121(19)
C7 0.0473(18) 0.070(2) 0.0335(15) 0.0003(16) 0.0042(15) -0.013(2)
C8 0.072(3) 0.074(3) 0.0386(18) -0.0051(17) 0.014(2) -0.021(2)
C9 0.0390(17) 0.0338(14) 0.0292(14) 0.0004(11) 0.0016(14) -0.0049(14)
C10 0.0331(15) 0.0306(14) 0.0369(15) 0.0044(13) 0.0010(13) -0.0014(13)
C11 0.0441(18) 0.0414(17) 0.0381(17) 0.0018(14) -0.0070(15) -0.0079(15)
C12 0.0433(19) 0.0479(19) 0.0461(19) 0.0014(16) -0.0076(16) -0.0081(15)
C13 0.0337(17) 0.0493(19) 0.0412(17) 0.0013(15) -0.0013(14) -0.0127(15)
C14 0.0330(14) 0.0366(14) 0.0346(15) 0.0019(14) -0.0007(14) -0.0001(12)
C15 0.0362(16) 0.0478(17) 0.0368(16) 0.0036(16) 0.0000(15) -0.0002(14)
C16 0.067(3) 0.120(4) 0.0317(19) 0.002(2) 0.0085(19) -0.044(3)
C17 0.171(7) 0.106(5) 0.062(3) -0.011(3) -0.033(4) 0.042(5)
N1 0.0423(17) 0.104(3) 0.0335(15) -0.0014(17) 0.0042(14) -0.0264(18)
N2 0.0343(13) 0.0267(12) 0.0338(13) 0.0034(10) -0.0005(11) -0.0005(10)
N3 0.0448(15) 0.0552(16) 0.0317(13) 0.0009(12) 0.0010(13) -0.0132(14)
O1 0.0343(11) 0.0468(12) 0.0326(11) -0.0017(9) 0.0009(9) -0.0066(10)
O2 0.0394(11) 0.0405(11) 0.0344(10) 0.0019(9) -0.0008(10) -0.0085(10)
Cl1 0.0344(4) 0.0676(6) 0.0735(6) 0.0212(5) 0.0100(4) 0.0071(4)
Eu1 0.03173(8) 0.03173(8) 0.03173(8) 0.00113(6) -0.00113(6) -0.00113(6)
C1S 0.180(12) 0.071(6) 0.225(16) 0.000 0.000 -0.015(8)
O1S 0.081(4) 0.064(4) 0.090(5) 0.015(4) 0.022(4) -0.007(3)

loop_
_atom_type_symbol
_atom_type_description
_atom_type_scat_dispersion_real
_atom_type_scat_dispersion_imag
_atom_type_scat_source
C C 0.0033 0.0016 'International Tables Vol C Tables 4.2.6.8 and 6.1.1.4'
H H 0.0000 0.0000 'International Tables Vol C Tables 4.2.6.8 and 6.1.1.4'
N N 0.0061 0.0033 'International Tables Vol C Tables 4.2.6.8 and 6.1.1.4'
O O 0.0106 0.0060 'International Tables Vol C Tables 4.2.6.8 and 6.1.1.4'
Cl Cl 0.1484 0.1585 'International Tables Vol C Tables 4.2.6.8 and 6.1.1.4'
Eu Eu -0.1578 3.6682 'International Tables Vol C Tables 4.2.6.8 and 6.1.1.4'

loop_
_geom_angle_atom_site_label_1
_geom_angle_atom_site_label_2
_geom_angle_atom_site_label_3
_geom_angle
_geom_angle_site_symmetry_1
_geom_angle_site_symmetry_3
C6 C1 C2 121.1(5) . .
C3 C2 C1 119.8(5) . .
C2 C3 C4 119.9(5) . .
C3 C4 C5 120.2(5) . .
C4 C5 C6 120.6(4) . .
C1 C6 C5 118.3(4) . .
C1 C6 C7 119.4(4) . .
C5 C6 C7 122.2(3) . .
N3 C7 C8 109.6(3) . .
N3 C7 C6 110.4(3) . .
C8 C7 C6 111.4(3) . .
O2 C9 N3 122.7(3) . .
O2 C9 C10 118.1(3) . .
N3 C9 C10 119.2(3) . .
N2 C10 C11 122.4(3) . .
N2 C10 C9 111.8(3) . .
C11 C10 C9 125.8(3) . .
C12 C11 C10 117.8(3) . .
C11 C12 C13 120.7(3) . .
C12 C13 C14 117.5(3) . .
N2 C14 C13 121.6(3) . .
N2 C14 C15 112.5(3) . .
C13 C14 C15 125.8(3) . .
O1 C15 N1 122.0(3) . .
O1 C15 C14 117.8(3) . .
N1 C15 C14 120.2(3) . .
C18A C16 C17 119.4(7) . .
C18A C16 N1 111.2(8) . .
C17 C16 N1 112.0(5) . .
C18A C16 C18B 8.7(6) . .
C17 C16 C18B 115.7(5) . .
N1 C16 C18B 107.4(5) . .
C16 C18A C23A 123.2(11) . .
C16 C18A C19A 122.9(10) . .
C23A C18A C19A 112.3(12) . .
C20A C19A C18A 125.5(13) . .
C19A C20A C21A 118.6(13) . .
C20A C21A C22A 118.7(12) . .
C21A C22A C23A 118.5(11) . .
C18A C23A C22A 125.0(11) . .
C23B C18B C19B 112.9(8) . .
C23B C18B C16 130.4(7) . .
C19B C18B C16 116.7(6) . .
C20B C19B C18B 125.6(9) . .
C19B C20B C21B 116.8(9) . .
C20B C21B C22B 122.2(9) . .
C23B C22B C21B 115.9(8) . .
C18B C23B C22B 126.5(9) . .
C15 N1 C16 123.4(3) . .
C10 N2 C14 119.9(3) . .
C10 N2 Eu1 119.95(19) . .
C14 N2 Eu1 119.7(2) . .
C9 N3 C7 119.1(3) . .
C15 O1 Eu1 126.5(2) . .
C9 O2 Eu1 126.0(2) . .
O1 Eu1 O1 81.57(8) 8_656 7_665
O1 Eu1 O1 81.57(8) 8_656 .
O1 Eu1 O1 81.57(8) 7_665 .
O1 Eu1 O2 145.53(7) 8_656 .
O1 Eu1 O2 82.71(8) 7_665 .
O1 Eu1 O2 125.95(7) . .
O1 Eu1 O2 125.96(7) 8_656 8_656
O1 Eu1 O2 145.53(7) 7_665 8_656
O1 Eu1 O2 82.71(8) . 8_656
O2 Eu1 O2 82.06(8) . 8_656
O1 Eu1 O2 82.71(8) 8_656 7_665
O1 Eu1 O2 125.95(7) 7_665 7_665
O1 Eu1 O2 145.53(7) . 7_665
O2 Eu1 O2 82.06(8) . 7_665
O2 Eu1 O2 82.06(8) 8_656 7_665
O1 Eu1 N2 63.16(8) 8_656 8_656
O1 Eu1 N2 136.63(8) 7_665 8_656
O1 Eu1 N2 69.57(8) . 8_656
O2 Eu1 N2 140.52(8) . 8_656
O2 Eu1 N2 62.87(8) 8_656 8_656
O2 Eu1 N2 75.96(7) 7_665 8_656
O1 Eu1 N2 136.63(8) 8_656 .
O1 Eu1 N2 69.57(8) 7_665 .
O1 Eu1 N2 63.16(8) . .
O2 Eu1 N2 62.87(8) . .
O2 Eu1 N2 75.96(7) 8_656 .
O2 Eu1 N2 140.52(8) 7_665 .
N2 Eu1 N2 119.861(8) 8_656 .
O1 Eu1 N2 69.57(8) 8_656 7_665
O1 Eu1 N2 63.16(8) 7_665 7_665
O1 Eu1 N2 136.63(8) . 7_665
O2 Eu1 N2 75.96(7) . 7_665
O2 Eu1 N2 140.52(8) 8_656 7_665
O2 Eu1 N2 62.87(8) 7_665 7_665
N2 Eu1 N2 119.861(8) 8_656 7_665
N2 Eu1 N2 119.861(7) . 7_665
O1S C1S O1S 130.1(13) . 2_675

loop_
_geom_bond_atom_site_label_1
_geom_bond_atom_site_label_2
_geom_bond_distance
_geom_bond_site_symmetry_2
C1 C6 1.373(5) .
C1 C2 1.397(6) .
C2 C3 1.376(7) .
C3 C4 1.379(7) .
C4 C5 1.384(6) .
C5 C6 1.401(6) .
C6 C7 1.526(5) .
C7 N3 1.482(4) .
C7 C8 1.514(5) .
C9 O2 1.236(4) .
C9 N3 1.332(4) .
C9 C10 1.509(4) .
C10 N2 1.333(4) .
C10 C11 1.393(5) .
C11 C12 1.377(5) .
C12 C13 1.395(5) .
C13 C14 1.405(4) .
C14 N2 1.337(4) .
C14 C15 1.502(5) .
C15 O1 1.247(4) .
C15 N1 1.318(5) .
C16 C18A 1.360(15) .
C16 C17 1.410(8) .
C16 N1 1.476(5) .
C16 C18B 1.675(11) .
C18A C23A 1.377(11) .
C18A C19A 1.439(12) .
C19A C20A 1.378(12) .
C20A C21A 1.404(12) .
C21A C22A 1.416(12) .
C22A C23A 1.420(12) .
C18B C23B 1.383(9) .
C18B C19B 1.416(10) .
C19B C20B 1.383(10) .
C20B C21B 1.395(11) .
C21B C22B 1.407(11) .
C22B C23B 1.394(10) .
N2 Eu1 2.564(2) .
O1 Eu1 2.397(2) .
O2 Eu1 2.397(2) .
Eu1 O1 2.397(2) 8_656
Eu1 O1 2.397(2) 7_665
Eu1 O2 2.397(2) 8_656
Eu1 O2 2.397(2) 7_665
Eu1 N2 2.564(2) 8_656
Eu1 N2 2.564(2) 7_665
C1S O1S 1.416(10) .
C1S O1S 1.416(10) 2_675

loop_
_platon_squeeze_void_nr
_platon_squeeze_void_average_x
_platon_squeeze_void_average_y
_platon_squeeze_void_average_z
_platon_squeeze_void_volume
_platon_squeeze_void_count_electrons
_platon_squeeze_void_content
1 0.000 0.000 0.000 2428 747 ' '
2 0.500 0.500 0.500 2428 747 ' '
